data_1518223
loop_
_publ_author_name
'Seo, Daniel M.'
'Afroz, Taliman'
'Allen, Joshua L.'
'Boyle, Paul D.'
'Trulove, Paul C.'
'De Long, Hugh C.'
'Henderson, Wesley A.'

_publ_section_title
;
 Structural Interactions within Lithium Salt Solvates: Cyclic Carbonates
 and Esters
;
_journal_issue 45
_journal_name_full 'The Journal of Physical Chemistry C'
_journal_page_first 25884
_journal_paper_doi 10.1021/jp5079168
_journal_volume 118
_journal_year 2014
_chemical_formula_sum 'C6 H8 Cl Li O10'
_chemical_formula_weight 282.51
_chemical_name_common (EC)2:LiClO4
_space_group_IT_number 14
_symmetry_cell_setting monoclinic
_symmetry_space_group_name_Hall '-P 2ybc'
_symmetry_space_group_name_H-M 'P 1 21/c 1'
_atom_sites_solution_hydrogens geom
_atom_sites_solution_primary direct
_atom_sites_solution_secondary difmap
_audit_creation_method SHELXL-97
_cell_angle_alpha 90.00
_cell_angle_beta 117.8658(13)
_cell_angle_gamma 90.00
_cell_formula_units_Z 12
_cell_length_a 26.5286(8)
_cell_length_b 5.1986(2)
_cell_length_c 26.4558(8)
_cell_measurement_reflns_used 9896
_cell_measurement_temperature 110
_cell_measurement_theta_max 32.89
_cell_measurement_theta_min 2.61
_cell_volume 3225.49(19)
_computing_cell_refinement SAINT
_computing_data_collection Apex2
_computing_data_reduction SAINT
_computing_molecular_graphics NRCVAX
_computing_publication_material cif2tables.py
_computing_structure_refinement XL
_computing_structure_solution SIR92
_diffrn_ambient_temperature 110
_diffrn_measured_fraction_theta_full 0.997
_diffrn_measured_fraction_theta_max 0.924
_diffrn_measurement_device_type 'Bruker-Nonius Kappa Axis X8 Apex2'
_diffrn_measurement_method 'omega and phi scans'
_diffrn_radiation_monochromator graphite
_diffrn_radiation_source 'fine-focus sealed tube'
_diffrn_radiation_type MoK\a
_diffrn_radiation_wavelength 0.71073
_diffrn_reflns_av_R_equivalents 0.0365
_diffrn_reflns_av_sigmaI/netI 0.0347
_diffrn_reflns_limit_h_max 41
_diffrn_reflns_limit_h_min -41
_diffrn_reflns_limit_k_max 8
_diffrn_reflns_limit_k_min -7
_diffrn_reflns_limit_l_max 43
_diffrn_reflns_limit_l_min -39
_diffrn_reflns_number 114916
_diffrn_reflns_theta_full 33.37
_diffrn_reflns_theta_max 36.32
_diffrn_reflns_theta_min 1.49
_exptl_absorpt_coefficient_mu 0.402
_exptl_absorpt_correction_T_max 0.9430
_exptl_absorpt_correction_T_min 0.8716
_exptl_absorpt_correction_type multi-scan
_exptl_absorpt_process_details SADABS
_exptl_crystal_colour colourless
_exptl_crystal_density_diffrn 1.745
_exptl_crystal_density_method 'not measured'
_exptl_crystal_description prism
_exptl_crystal_F_000 1728
_exptl_crystal_size_max 0.35
_exptl_crystal_size_mid 0.31
_exptl_crystal_size_min 0.15
_refine_diff_density_max 0.963
_refine_diff_density_min -0.621
_refine_diff_density_rms 0.074
_refine_ls_extinction_method none
_refine_ls_goodness_of_fit_ref 1.015
_refine_ls_hydrogen_treatment constr
_refine_ls_matrix_type full
_refine_ls_number_parameters 516
_refine_ls_number_reflns 15030
_refine_ls_number_restraints 0
_refine_ls_restrained_S_all 1.015
_refine_ls_R_factor_all 0.0586
_refine_ls_R_factor_gt 0.0435
_refine_ls_shift/su_max 0.002
_refine_ls_shift/su_mean 0.000
_refine_ls_structure_factor_coef Fsqd
_refine_ls_weighting_details 'calc w=1/[\s^2^(Fo^2^)+(0.0725P)^2^+0.5733P] where P=(Fo^2^+2Fc^2^)/3'
_refine_ls_weighting_scheme calc
_refine_ls_wR_factor_gt 0.1108
_refine_ls_wR_factor_ref 0.1190
_reflns_number_gt 12441
_reflns_number_total 15030
_reflns_threshold_expression >2sigma(I)
_cod_data_source_file jp5079168_si_002.cif
_cod_data_source_block (EC)2:LiClO4
_cod_depositor_comments 'Adding full bibliography for 1518222--1518230.cif.'
_cod_original_sg_symbol_H-M 'P 21/c'
_cod_database_code 1518223

loop_
_symmetry_equiv_pos_as_xyz
'x, y, z'
'-x, y+1/2, -z+1/2'
'-x, -y, -z'
'x, -y-1/2, z-1/2'

loop_
_atom_site_label
_atom_site_type_symbol
_atom_site_fract_x
_atom_site_fract_y
_atom_site_fract_z
_atom_site_U_iso_or_equiv
_atom_site_adp_type
_atom_site_occupancy
_atom_site_symmetry_multiplicity
_atom_site_calc_flag
_atom_site_refinement_flags
_atom_site_disorder_group
Li1 Li 0.75760(11) -1.6299(5) 0.00931(12) 0.0216(5) Uani 1 1 d . .
Cl1 Cl 0.752533(14) -2.14349(6) 0.071924(14) 0.01762(6) Uani 1 1 d . .
O1 O 0.75963(7) -1.8721(2) 0.06702(6) 0.0334(3) Uani 1 1 d . .
O2 O 0.78102(5) -2.2844(2) 0.04485(5) 0.0241(2) Uani 1 1 d . .
O3 O 0.77762(8) -2.2079(3) 0.13106(6) 0.0481(4) Uani 1 1 d . .
O4 O 0.69371(6) -2.2068(4) 0.04432(9) 0.0517(5) Uani 1 1 d . .
O5 O 0.81343(5) -1.7778(2) -0.00794(5) 0.0252(2) Uani 1 1 d . .
O6 O 0.85777(5) -2.1278(2) -0.01548(5) 0.0215(2) Uani 1 1 d . .
O7 O 0.89882(5) -1.8893(2) 0.06256(5) 0.0228(2) Uani 1 1 d . .
O8 O 0.69137(5) -1.5960(3) -0.06275(5) 0.0338(3) Uani 1 1 d . .
O9 O 0.62949(6) -1.9161(3) -0.10563(5) 0.0295(2) Uani 1 1 d . .
O10 O 0.62945(5) -1.5749(2) -0.15518(5) 0.0229(2) Uani 1 1 d . .
C1 C 0.85365(6) -1.9223(3) 0.01158(6) 0.0171(2) Uani 1 1 d . .
C2 C 0.91067(7) -2.2623(3) 0.02139(7) 0.0269(3) Uani 1 1 d . .
H2A H 0.9317 -2.3092 0.0002 0.032 Uiso 1 1 calc R .
H2B H 0.9031 -2.4201 0.0377 0.032 Uiso 1 1 calc R .
C3 C 0.94326(7) -2.0679(3) 0.06742(7) 0.0252(3) Uani 1 1 d . .
H3A H 0.9619 -2.1496 0.1056 0.030 Uiso 1 1 calc R .
H3B H 0.9725 -1.9800 0.0604 0.030 Uiso 1 1 calc R .
C4 C 0.65291(6) -1.6895(3) -0.10452(6) 0.0218(3) Uani 1 1 d . .
C5 C 0.58290(7) -1.9608(3) -0.16225(8) 0.0282(3) Uani 1 1 d . .
H5A H 0.5458 -1.9547 -0.1619 0.034 Uiso 1 1 calc R .
H5B H 0.5869 -2.1299 -0.1773 0.034 Uiso 1 1 calc R .
C6 C 0.58798(7) -1.7444(4) -0.19744(7) 0.0280(3) Uani 1 1 d . .
H6A H 0.6015 -1.8082 -0.2243 0.034 Uiso 1 1 calc R .
H6B H 0.5510 -1.6560 -0.2194 0.034 Uiso 1 1 calc R .
Li2 Li 0.91880(11) -0.3356(5) -0.16316(12) 0.0206(5) Uani 1 1 d . .
Cl2 Cl 0.904435(14) -0.83732(6) -0.106789(14) 0.01803(6) Uani 1 1 d . .
O11 O 0.93159(5) -0.6914(2) -0.13425(5) 0.0246(2) Uani 1 1 d . .
O12 O 0.92306(5) -1.1034(2) -0.10219(5) 0.02007(19) Uani 1 1 d . .
O13 O 0.84390(5) -0.8240(3) -0.14097(6) 0.0299(2) Uani 1 1 d . .
O14 O 0.92187(7) -0.7383(3) -0.05073(6) 0.0349(3) Uani 1 1 d . .
O15 O 0.84695(5) -0.2626(3) -0.22604(5) 0.0265(2) Uani 1 1 d . .
O16 O 0.81056(4) 0.0978(2) -0.27595(5) 0.0220(2) Uani 1 1 d . .
O17 O 0.75527(4) -0.1636(2) -0.25801(5) 0.01975(19) Uani 1 1 d . .
O18 O 0.97718(5) -0.2598(3) -0.18310(5) 0.0281(2) Uani 1 1 d . .
O19 O 1.05325(5) -0.4979(2) -0.16828(5) 0.0236(2) Uani 1 1 d . .
O20 O 1.04008(5) -0.1179(2) -0.21005(5) 0.0230(2) Uani 1 1 d . .
C7 C 0.80733(6) -0.1180(3) -0.25135(6) 0.0175(2) Uani 1 1 d . .
C8 C 0.75502(7) 0.2223(3) -0.30188(10) 0.0346(4) Uani 1 1 d . .
H8A H 0.7423 0.2603 -0.3427 0.042 Uiso 1 1 calc R .
H8B H 0.7562 0.3848 -0.2818 0.042 Uiso 1 1 calc R .
C9 C 0.71631(6) 0.0317(3) -0.29544(7) 0.0230(3) Uani 1 1 d . .
H9A H 0.6944 0.1119 -0.2778 0.028 Uiso 1 1 calc R .
H9B H 0.6893 -0.0427 -0.3329 0.028 Uiso 1 1 calc R .
C10 C 1.02055(6) -0.2913(3) -0.18687(6) 0.0190(2) Uani 1 1 d . .
C11 C 1.10316(7) -0.4618(3) -0.17717(8) 0.0272(3) Uani 1 1 d . .
H11A H 1.1093 -0.6132 -0.1963 0.033 Uiso 1 1 calc R .
H11B H 1.1379 -0.4319 -0.1404 0.033 Uiso 1 1 calc R .
C12 C 1.08822(7) -0.2270(3) -0.21500(8) 0.0280(3) Uani 1 1 d . .
H12A H 1.1205 -0.1047 -0.2012 0.034 Uiso 1 1 calc R .
H12B H 1.0772 -0.2748 -0.2550 0.034 Uiso 1 1 calc R .
Li3 Li 0.59627(11) -1.1017(6) 0.17409(11) 0.0222(5) Uani 1 1 d . .
Cl3 Cl 0.52198(3) -0.59597(15) 0.13344(4) 0.01691(13) Uani 0.716(3) 1 d P 1
O21 O 0.53138(8) -0.5731(4) 0.08467(8) 0.0309(4) Uani 0.716(3) 1 d P 1
O22 O 0.55949(10) -0.4254(4) 0.17832(8) 0.0392(5) Uani 0.716(3) 1 d P 1
Cl3' Cl 0.52071(8) -0.5579(4) 0.15003(12) 0.0188(4) Uani 0.284(3) 1 d P 2
O21' O 0.55791(18) -0.4302(9) 0.1318(2) 0.0283(10) Uani 0.284(3) 1 d P 2
O22' O 0.5281(2) -0.4463(10) 0.20259(18) 0.0315(11) Uani 0.284(3) 1 d P 2
O23 O 0.46344(5) -0.5343(3) 0.11540(7) 0.0341(3) Uani 1 1 d . .
O24 O 0.53419(5) -0.8487(2) 0.15647(5) 0.0245(2) Uani 1 1 d . .
O25 O 0.63163(5) -1.0061(3) 0.12963(5) 0.0304(3) Uani 1 1 d . .
O26 O 0.57268(5) -1.0327(2) 0.03543(5) 0.0235(2) Uani 1 1 d . .
O27 O 0.63688(5) -0.7216(2) 0.06941(4) 0.0231(2) Uani 1 1 d . .
O28 O 0.65388(5) -1.0613(3) 0.24907(5) 0.0278(3) Uani 1 1 d . .
O29 O 0.73623(4) -0.9794(2) 0.32594(4) 0.01908(18) Uani 1 1 d . .
O30 O 0.69466(4) -1.3565(2) 0.31835(5) 0.02074(19) Uani 1 1 d . .
C13 C 0.61491(6) -0.9256(3) 0.08141(6) 0.0212(3) Uani 1 1 d . .
C14 C 0.56721(7) -0.8990(3) -0.01517(6) 0.0251(3) Uani 1 1 d . .
H14A H 0.5270 -0.8540 -0.0410 0.030 Uiso 1 1 calc R .
H14B H 0.5821 -1.0050 -0.0364 0.030 Uiso 1 1 calc R .
C15 C 0.60303(7) -0.6603(3) 0.00914(6) 0.0238(3) Uani 1 1 d . .
H15A H 0.6277 -0.6278 -0.0090 0.029 Uiso 1 1 calc R .
H15B H 0.5787 -0.5075 0.0038 0.029 Uiso 1 1 calc R .
C16 C 0.69231(6) -1.1280(3) 0.29468(6) 0.0189(2) Uani 1 1 d . .
C17 C 0.77794(6) -1.1291(3) 0.37381(6) 0.0176(2) Uani 1 1 d . .
H17A H 0.7931 -1.0300 0.4099 0.021 Uiso 1 1 calc R .
H17B H 0.8100 -1.1836 0.3670 0.021 Uiso 1 1 calc R .
C18 C 0.74328(6) -1.3588(3) 0.37535(6) 0.0194(2) Uani 1 1 d . .
H18A H 0.7653 -1.5205 0.3825 0.023 Uiso 1 1 calc R .
H18B H 0.7310 -1.3375 0.4052 0.023 Uiso 1 1 calc R .

loop_
_atom_site_aniso_label
_atom_site_aniso_U_11
_atom_site_aniso_U_22
_atom_site_aniso_U_33
_atom_site_aniso_U_23
_atom_site_aniso_U_13
_atom_site_aniso_U_12
Li1 0.0218(11) 0.0200(11) 0.0221(11) 0.0001(9) 0.0095(9) 0.0020(9)
Cl1 0.02244(14) 0.01338(12) 0.01966(13) 0.00103(10) 0.01204(11) 0.00211(10)
O1 0.0582(8) 0.0152(5) 0.0426(7) 0.0006(5) 0.0368(7) -0.0004(5)
O2 0.0309(5) 0.0188(5) 0.0303(5) -0.0046(4) 0.0209(5) 0.0008(4)
O3 0.0779(11) 0.0438(9) 0.0269(6) 0.0126(6) 0.0281(7) 0.0296(8)
O4 0.0296(7) 0.0491(9) 0.0824(12) -0.0297(9) 0.0313(8) -0.0145(6)
O5 0.0237(5) 0.0268(5) 0.0286(5) 0.0063(4) 0.0150(4) 0.0088(4)
O6 0.0208(5) 0.0203(5) 0.0183(4) -0.0055(4) 0.0048(4) 0.0009(4)
O7 0.0251(5) 0.0189(5) 0.0190(4) -0.0049(4) 0.0059(4) 0.0029(4)
O8 0.0221(5) 0.0489(8) 0.0240(5) -0.0039(5) 0.0055(4) 0.0046(5)
O9 0.0356(6) 0.0265(6) 0.0291(6) 0.0100(5) 0.0175(5) 0.0045(5)
O10 0.0235(5) 0.0251(5) 0.0197(5) 0.0022(4) 0.0098(4) -0.0043(4)
C1 0.0181(5) 0.0172(5) 0.0180(5) 0.0005(4) 0.0102(5) -0.0003(4)
C2 0.0276(7) 0.0203(6) 0.0263(7) -0.0042(5) 0.0071(6) 0.0067(5)
C3 0.0204(6) 0.0220(6) 0.0260(7) 0.0002(5) 0.0047(5) 0.0028(5)
C4 0.0185(6) 0.0280(7) 0.0213(6) 0.0025(5) 0.0113(5) 0.0056(5)
C5 0.0248(7) 0.0239(7) 0.0388(9) -0.0017(6) 0.0174(7) -0.0039(6)
C6 0.0245(7) 0.0323(8) 0.0220(7) -0.0012(6) 0.0065(6) -0.0072(6)
Li2 0.0182(11) 0.0186(11) 0.0250(12) 0.0007(9) 0.0102(9) 0.0013(9)
Cl2 0.02238(14) 0.01286(12) 0.02273(14) -0.00078(10) 0.01379(11) 0.00153(10)
O11 0.0278(5) 0.0178(5) 0.0368(6) 0.0068(4) 0.0222(5) 0.0042(4)
O12 0.0240(5) 0.0133(4) 0.0236(5) 0.0009(4) 0.0117(4) 0.0040(4)
O13 0.0208(5) 0.0255(6) 0.0446(7) 0.0028(5) 0.0163(5) 0.0060(4)
O14 0.0559(8) 0.0256(6) 0.0281(6) -0.0092(5) 0.0238(6) -0.0040(6)
O15 0.0195(5) 0.0299(6) 0.0241(5) -0.0007(4) 0.0051(4) 0.0067(4)
O16 0.0173(4) 0.0218(5) 0.0282(5) 0.0016(4) 0.0119(4) -0.0025(4)
O17 0.0178(4) 0.0188(4) 0.0239(5) 0.0067(4) 0.0108(4) 0.0016(4)
O18 0.0240(5) 0.0340(6) 0.0345(6) -0.0085(5) 0.0205(5) -0.0049(5)
O19 0.0271(5) 0.0194(5) 0.0272(5) 0.0021(4) 0.0151(4) 0.0004(4)
O20 0.0207(5) 0.0189(5) 0.0349(6) 0.0045(4) 0.0178(4) 0.0047(4)
C7 0.0166(5) 0.0188(6) 0.0161(5) -0.0015(4) 0.0069(4) -0.0006(4)
C8 0.0242(7) 0.0208(7) 0.0610(12) 0.0160(7) 0.0217(8) 0.0040(6)
C9 0.0167(6) 0.0224(6) 0.0293(7) 0.0099(5) 0.0102(5) 0.0033(5)
C10 0.0196(6) 0.0193(6) 0.0193(6) -0.0041(5) 0.0102(5) -0.0027(5)
C11 0.0233(7) 0.0261(7) 0.0339(8) 0.0056(6) 0.0149(6) 0.0081(6)
C12 0.0251(7) 0.0231(7) 0.0460(9) 0.0056(6) 0.0251(7) 0.0049(6)
Li3 0.0189(11) 0.0225(12) 0.0207(11) 0.0012(10) 0.0056(9) -0.0003(9)
Cl3 0.0155(2) 0.0152(2) 0.0185(3) 0.0034(2) 0.0066(2) 0.00104(17)
O21 0.0344(9) 0.0362(9) 0.0304(9) 0.0131(7) 0.0221(7) 0.0117(7)
O22 0.0487(11) 0.0247(8) 0.0265(9) 0.0014(7) 0.0028(8) -0.0156(8)
Cl3' 0.0167(5) 0.0179(7) 0.0218(9) 0.0040(6) 0.0090(6) 0.0029(4)
O21' 0.026(2) 0.026(2) 0.039(2) 0.0028(17) 0.0201(18) -0.0069(16)
O22' 0.032(2) 0.037(2) 0.0224(19) 0.0003(17) 0.0107(17) 0.0129(18)
O23 0.0207(5) 0.0316(6) 0.0490(8) 0.0095(6) 0.0154(5) 0.0092(5)
O24 0.0203(5) 0.0206(5) 0.0320(6) 0.0093(4) 0.0117(4) 0.0042(4)
O25 0.0284(6) 0.0453(7) 0.0188(5) 0.0086(5) 0.0123(4) 0.0104(5)
O26 0.0226(5) 0.0256(5) 0.0208(5) 0.0045(4) 0.0089(4) -0.0027(4)
O27 0.0203(5) 0.0292(5) 0.0164(4) -0.0020(4) 0.0058(4) -0.0032(4)
O28 0.0194(5) 0.0451(7) 0.0154(4) 0.0009(4) 0.0053(4) 0.0099(5)
O29 0.0186(4) 0.0177(4) 0.0180(4) 0.0029(3) 0.0061(4) 0.0024(3)
O30 0.0161(4) 0.0227(5) 0.0210(5) -0.0030(4) 0.0066(4) -0.0028(4)
C13 0.0174(6) 0.0288(7) 0.0179(6) 0.0021(5) 0.0087(5) 0.0050(5)
C14 0.0265(7) 0.0263(7) 0.0167(6) 0.0026(5) 0.0052(5) -0.0074(6)
C15 0.0266(7) 0.0260(7) 0.0168(6) 0.0002(5) 0.0084(5) -0.0059(6)
C16 0.0153(5) 0.0254(6) 0.0163(5) -0.0017(5) 0.0078(4) 0.0034(5)
C17 0.0162(5) 0.0153(5) 0.0167(5) 0.0017(4) 0.0037(4) 0.0000(4)
C18 0.0176(5) 0.0181(6) 0.0200(6) 0.0024(5) 0.0068(5) 0.0001(5)

loop_
_atom_type_symbol
_atom_type_description
_atom_type_scat_dispersion_real
_atom_type_scat_dispersion_imag
_atom_type_scat_source
C C 0.0033 0.0016 'International Tables Vol C Tables 4.2.6.8 and 6.1.1.4'
H H 0.0000 0.0000 'International Tables Vol C Tables 4.2.6.8 and 6.1.1.4'
Cl Cl 0.1484 0.1585 'International Tables Vol C Tables 4.2.6.8 and 6.1.1.4'
Li Li -0.0003 0.0001 'International Tables Vol C Tables 4.2.6.8 and 6.1.1.4'
O O 0.0106 0.0060 'International Tables Vol C Tables 4.2.6.8 and 6.1.1.4'

loop_
_geom_angle_atom_site_label_1
_geom_angle_atom_site_label_2
_geom_angle_atom_site_label_3
_geom_angle
_geom_angle_site_symmetry_1
_geom_angle_site_symmetry_3
O8 Li1 O5 104.76(14) . .
O8 Li1 O1 121.07(15) . .
O5 Li1 O1 100.72(14) . .
O8 Li1 O2 109.16(14) . 1_565
O5 Li1 O2 111.84(14) . 1_565
O1 Li1 O2 108.87(14) . 1_565
O4 Cl1 O3 110.35(12) . .
O4 Cl1 O1 109.90(10) . .
O3 Cl1 O1 108.43(10) . .
O4 Cl1 O2 109.18(9) . .
O3 Cl1 O2 109.75(8) . .
O1 Cl1 O2 109.20(7) . .
Cl1 O1 Li1 138.06(12) . .
Cl1 O2 Li1 124.55(11) . 1_545
C1 O5 Li1 141.32(14) . .
C1 O6 C2 108.86(11) . .
C1 O7 C3 108.37(11) . .
C4 O8 Li1 150.82(16) . .
C4 O9 C5 109.29(12) . .
C4 O10 C6 109.66(13) . .
O5 C1 O6 123.61(14) . .
O5 C1 O7 123.42(14) . .
O6 C1 O7 112.96(12) . .
O6 C2 C3 103.18(12) . .
O6 C2 H2A 111.1 . .
C3 C2 H2A 111.1 . .
O6 C2 H2B 111.1 . .
C3 C2 H2B 111.1 . .
H2A C2 H2B 109.1 . .
O7 C3 C2 102.77(12) . .
O7 C3 H3A 111.2 . .
C2 C3 H3A 111.2 . .
O7 C3 H3B 111.2 . .
C2 C3 H3B 111.2 . .
H3A C3 H3B 109.1 . .
O8 C4 O9 124.57(16) . .
O8 C4 O10 122.91(16) . .
O9 C4 O10 112.52(14) . .
O9 C5 C6 103.88(13) . .
O9 C5 H5A 111.0 . .
C6 C5 H5A 111.0 . .
O9 C5 H5B 111.0 . .
C6 C5 H5B 111.0 . .
H5A C5 H5B 109.0 . .
O10 C6 C5 103.47(13) . .
O10 C6 H6A 111.1 . .
C5 C6 H6A 111.1 . .
O10 C6 H6B 111.1 . .
C5 C6 H6B 111.1 . .
H6A C6 H6B 109.0 . .
O15 Li2 O18 109.39(15) . .
O15 Li2 O11 116.72(15) . .
O18 Li2 O11 106.76(14) . .
O15 Li2 O12 104.18(13) . 1_565
O18 Li2 O12 110.95(14) . 1_565
O11 Li2 O12 108.85(14) . 1_565
O14 Cl2 O13 111.26(9) . .
O14 Cl2 O11 109.61(8) . .
O13 Cl2 O11 109.35(8) . .
O14 Cl2 O12 108.89(8) . .
O13 Cl2 O12 109.64(7) . .
O11 Cl2 O12 108.04(6) . .
Cl2 O11 Li2 130.44(10) . .
Cl2 O12 Li2 128.70(10) . 1_545
C7 O15 Li2 150.44(14) . .
C7 O16 C8 109.03(11) . .
C7 O17 C9 109.21(11) . .
C10 O18 Li2 157.71(15) . .
C10 O19 C11 108.80(12) . .
C10 O20 C12 109.00(12) . .
O15 C7 O16 124.19(13) . .
O15 C7 O17 122.91(14) . .
O16 C7 O17 112.89(12) . .
O16 C8 C9 104.47(13) . .
O16 C8 H8A 110.9 . .
C9 C8 H8A 110.9 . .
O16 C8 H8B 110.9 . .
C9 C8 H8B 110.9 . .
H8A C8 H8B 108.9 . .
O17 C9 C8 103.47(12) . .
O17 C9 H9A 111.1 . .
C8 C9 H9A 111.1 . .
O17 C9 H9B 111.1 . .
C8 C9 H9B 111.1 . .
H9A C9 H9B 109.0 . .
O18 C10 O19 124.23(14) . .
O18 C10 O20 122.55(14) . .
O19 C10 O20 113.21(12) . .
O19 C11 C12 103.52(12) . .
O19 C11 H11A 111.1 . .
C12 C11 H11A 111.1 . .
O19 C11 H11B 111.1 . .
C12 C11 H11B 111.1 . .
H11A C11 H11B 109.0 . .
O20 C12 C11 102.97(12) . .
O20 C12 H12A 111.2 . .
C11 C12 H12A 111.2 . .
O20 C12 H12B 111.2 . .
C11 C12 H12B 111.2 . .
H12A C12 H12B 109.1 . .
O28 Li3 O25 103.59(14) . .
O28 Li3 O22 102.50(15) . 1_545
O25 Li3 O22 131.64(17) . 1_545
O28 Li3 O24 110.63(15) . .
O25 Li3 O24 106.23(14) . .
O22 Li3 O24 101.55(14) 1_545 .
O28 Li3 O21' 129.0(2) . 1_545
O25 Li3 O21' 98.36(18) . 1_545
O22 Li3 O21' 35.16(14) 1_545 1_545
O24 Li3 O21' 106.26(18) . 1_545
O28 Li3 Cl3' 116.89(14) . 1_545
O25 Li3 Cl3' 124.02(15) . 1_545
O22 Li3 Cl3' 14.43(8) 1_545 1_545
O24 Li3 Cl3' 94.35(11) . 1_545
O21' Li3 Cl3' 25.79(14) 1_545 1_545
O24 Cl3 O21 111.29(12) . .
O24 Cl3 O23 110.17(9) . .
O21 Cl3 O23 107.47(11) . .
O24 Cl3 O22 106.51(11) . .
O21 Cl3 O22 110.34(13) . .
O23 Cl3 O22 111.11(14) . .
Cl3 O22 Li3 130.25(15) . 1_565
O23 Cl3' O22' 102.7(2) . .
O23 Cl3' O21' 117.0(2) . .
O22' Cl3' O21' 109.4(3) . .
O23 Cl3' O24 106.85(16) . .
O22' Cl3' O24 111.7(2) . .
O21' Cl3' O24 109.1(2) . .
O23 Cl3' Li3 119.95(13) . 1_565
O22' Cl3' Li3 72.4(2) . 1_565
O21' Cl3' Li3 37.7(2) . 1_565
O24 Cl3' Li3 131.18(12) . 1_565
Cl3' O21' Li3 116.5(3) . 1_565
Cl3' O23 Cl3 20.28(9) . .
Cl3 O24 Cl3' 18.68(7) . .
Cl3 O24 Li3 135.35(11) . .
Cl3' O24 Li3 142.96(13) . .
C13 O25 Li3 134.79(14) . .
C13 O26 C14 108.70(12) . .
C13 O27 C15 108.94(11) . .
C16 O28 Li3 156.52(16) . .
C16 O29 C17 108.76(11) . .
C16 O30 C18 108.59(11) . .
O25 C13 O27 123.06(15) . .
O25 C13 O26 123.70(16) . .
O27 C13 O26 113.24(12) . .
O26 C14 C15 103.19(12) . .
O26 C14 H14A 111.1 . .
C15 C14 H14A 111.1 . .
O26 C14 H14B 111.1 . .
C15 C14 H14B 111.1 . .
H14A C14 H14B 109.1 . .
O27 C15 C14 103.30(12) . .
O27 C15 H15A 111.1 . .
C14 C15 H15A 111.1 . .
O27 C15 H15B 111.1 . .
C14 C15 H15B 111.1 . .
H15A C15 H15B 109.1 . .
O28 C16 O29 122.89(15) . .
O28 C16 O30 123.86(15) . .
O29 C16 O30 113.25(12) . .
O29 C17 C18 102.70(10) . .
O29 C17 H17A 111.2 . .
C18 C17 H17A 111.2 . .
O29 C17 H17B 111.2 . .
C18 C17 H17B 111.2 . .
H17A C17 H17B 109.1 . .
O30 C18 C17 102.71(11) . .
O30 C18 H18A 111.2 . .
C17 C18 H18A 111.2 . .
O30 C18 H18B 111.2 . .
C17 C18 H18B 111.2 . .
H18A C18 H18B 109.1 . .

loop_
_geom_bond_atom_site_label_1
_geom_bond_atom_site_label_2
_geom_bond_distance
_geom_bond_site_symmetry_2
Li1 O8 1.903(3) .
Li1 O5 1.904(3) .
Li1 O1 1.960(3) .
Li1 O2 1.987(3) 1_565
Cl1 O4 1.4183(15) .
Cl1 O3 1.4246(14) .
Cl1 O1 1.4371(12) .
Cl1 O2 1.4585(11) .
O2 Li1 1.987(3) 1_545
O5 C1 1.2059(17) .
O6 C1 1.3187(17) .
O6 C2 1.4595(19) .
O7 C1 1.3319(17) .
O7 C3 1.4581(19) .
O8 C4 1.202(2) .
O9 C4 1.326(2) .
O9 C5 1.447(2) .
O10 C4 1.3260(18) .
O10 C6 1.444(2) .
C2 C3 1.506(2) .
C2 H2A 0.9900 .
C2 H2B 0.9900 .
C3 H3A 0.9900 .
C3 H3B 0.9900 .
C5 C6 1.506(2) .
C5 H5A 0.9900 .
C5 H5B 0.9900 .
C6 H6A 0.9900 .
C6 H6B 0.9900 .
Li2 O15 1.892(3) .
Li2 O18 1.896(3) .
Li2 O11 1.970(3) .
Li2 O12 1.975(3) 1_565
Cl2 O14 1.4274(13) .
Cl2 O13 1.4296(12) .
Cl2 O11 1.4531(11) .
Cl2 O12 1.4548(11) .
O12 Li2 1.975(3) 1_545
O15 C7 1.2083(18) .
O16 C7 1.3197(18) .
O16 C8 1.455(2) .
O17 C7 1.3292(17) .
O17 C9 1.4568(17) .
O18 C10 1.2115(17) .
O19 C10 1.3224(18) .
O19 C11 1.461(2) .
O20 C10 1.3246(18) .
O20 C12 1.4580(18) .
C8 C9 1.493(2) .
C8 H8A 0.9900 .
C8 H8B 0.9900 .
C9 H9A 0.9900 .
C9 H9B 0.9900 .
C11 C12 1.509(2) .
C11 H11A 0.9900 .
C11 H11B 0.9900 .
C12 H12A 0.9900 .
C12 H12B 0.9900 .
Li3 O28 1.866(3) .
Li3 O25 1.882(3) .
Li3 O22 1.975(3) 1_545
Li3 O24 1.985(3) .
Li3 O21' 2.034(5) 1_545
Li3 Cl3' 2.976(3) 1_545
Cl3 O24 1.4205(13) .
Cl3 O21 1.4290(19) .
Cl3 O23 1.4314(14) .
Cl3 O22 1.443(2) .
O22 Li3 1.975(3) 1_565
Cl3' O23 1.364(2) .
Cl3' O22' 1.433(5) .
Cl3' O21' 1.446(4) .
Cl3' O24 1.545(2) .
Cl3' Li3 2.976(3) 1_565
O21' Li3 2.034(5) 1_565
O25 C13 1.2128(18) .
O26 C13 1.3307(19) .
O26 C14 1.4542(18) .
O27 C13 1.318(2) .
O27 C15 1.4532(18) .
O28 C16 1.2107(17) .
O29 C16 1.3182(18) .
O29 C17 1.4574(16) .
O30 C16 1.3305(19) .
O30 C18 1.4558(17) .
C14 C15 1.512(2) .
C14 H14A 0.9900 .
C14 H14B 0.9900 .
C15 H15A 0.9900 .
C15 H15B 0.9900 .
C17 C18 1.519(2) .
C17 H17A 0.9900 .
C17 H17B 0.9900 .
C18 H18A 0.9900 .
C18 H18B 0.9900 .

loop_
_geom_torsion_atom_site_label_1
_geom_torsion_atom_site_label_2
_geom_torsion_atom_site_label_3
_geom_torsion_atom_site_label_4
_geom_torsion
_geom_torsion_site_symmetry_1
_geom_torsion_site_symmetry_4
O4 Cl1 O1 Li1 -78.2(2) . .
O3 Cl1 O1 Li1 161.07(18) . .
O2 Cl1 O1 Li1 41.5(2) . .
O8 Li1 O1 Cl1 58.3(3) . .
O5 Li1 O1 Cl1 -56.4(2) . .
O2 Li1 O1 Cl1 -174.07(14) 1_565 .
O4 Cl1 O2 Li1 -31.24(16) . 1_545
O3 Cl1 O2 Li1 89.83(15) . 1_545
O1 Cl1 O2 Li1 -151.42(13) . 1_545
O8 Li1 O5 C1 -146.79(19) . .
O1 Li1 O5 C1 -20.4(3) . .
O2 Li1 O5 C1 95.1(2) 1_565 .
O5 Li1 O8 C4 66.9(3) . .
O1 Li1 O8 C4 -45.7(4) . .
O2 Li1 O8 C4 -173.2(2) 1_565 .
Li1 O5 C1 O6 124.7(2) . .
Li1 O5 C1 O7 -56.0(3) . .
C2 O6 C1 O5 -177.87(15) . .
C2 O6 C1 O7 2.73(17) . .
C3 O7 C1 O5 -169.07(14) . .
C3 O7 C1 O6 10.33(17) . .
C1 O6 C2 C3 -13.88(17) . .
C1 O7 C3 C2 -18.12(16) . .
O6 C2 C3 O7 18.68(17) . .
Li1 O8 C4 O9 28.8(4) . .
Li1 O8 C4 O10 -150.7(3) . .
C5 O9 C4 O8 177.44(15) . .
C5 O9 C4 O10 -2.99(17) . .
C6 O10 C4 O8 175.12(15) . .
C6 O10 C4 O9 -4.46(17) . .
C4 O9 C5 C6 8.66(17) . .
C4 O10 C6 C5 9.48(17) . .
O9 C5 C6 O10 -10.59(17) . .
O14 Cl2 O11 Li2 -70.47(16) . .
O13 Cl2 O11 Li2 51.74(16) . .
O12 Cl2 O11 Li2 171.01(14) . .
O15 Li2 O11 Cl2 -65.8(2) . .
O18 Li2 O11 Cl2 171.53(11) . .
O12 Li2 O11 Cl2 51.70(19) 1_565 .
O14 Cl2 O12 Li2 -173.52(13) . 1_545
O13 Cl2 O12 Li2 64.55(14) . 1_545
O11 Cl2 O12 Li2 -54.54(14) . 1_545
O18 Li2 O15 C7 -94.9(3) . .
O11 Li2 O15 C7 143.8(2) . .
O12 Li2 O15 C7 23.8(3) 1_565 .
O15 Li2 O18 C10 -134.9(3) . .
O11 Li2 O18 C10 -7.8(4) . .
O12 Li2 O18 C10 110.7(4) 1_565 .
Li2 O15 C7 O16 67.6(3) . .
Li2 O15 C7 O17 -113.6(3) . .
C8 O16 C7 O15 -179.64(16) . .
C8 O16 C7 O17 1.39(18) . .
C9 O17 C7 O15 -173.91(14) . .
C9 O17 C7 O16 5.08(16) . .
C7 O16 C8 C9 -7.0(2) . .
C7 O17 C9 C8 -8.99(18) . .
O16 C8 C9 O17 9.31(19) . .
Li2 O18 C10 O19 1.5(5) . .
Li2 O18 C10 O20 -178.0(3) . .
C11 O19 C10 O18 -176.85(15) . .
C11 O19 C10 O20 2.68(17) . .
C12 O20 C10 O18 -172.53(15) . .
C12 O20 C10 O19 7.94(18) . .
C10 O19 C11 C12 -11.50(17) . .
C10 O20 C12 C11 -14.45(18) . .
O19 C11 C12 O20 15.12(17) . .
O24 Cl3 O22 Li3 146.36(19) . 1_565
O21 Cl3 O22 Li3 25.5(3) . 1_565
O23 Cl3 O22 Li3 -93.6(2) . 1_565
O23 Cl3' O21' Li3 104.9(3) . 1_565
O22' Cl3' O21' Li3 -11.3(4) . 1_565
O24 Cl3' O21' Li3 -133.7(3) . 1_565
O22' Cl3' O23 Cl3 178.0(4) . .
O21' Cl3' O23 Cl3 58.2(3) . .
O24 Cl3' O23 Cl3 -64.4(3) . .
Li3 Cl3' O23 Cl3 101.2(3) 1_565 .
O24 Cl3 O23 Cl3' 88.8(3) . .
O21 Cl3 O23 Cl3' -149.8(3) . .
O22 Cl3 O23 Cl3' -29.0(3) . .
O21 Cl3 O24 Cl3' 168.0(3) . .
O23 Cl3 O24 Cl3' -72.9(3) . .
O22 Cl3 O24 Cl3' 47.7(3) . .
O21 Cl3 O24 Li3 44.5(2) . .
O23 Cl3 O24 Li3 163.63(16) . .
O22 Cl3 O24 Li3 -75.8(2) . .
O23 Cl3' O24 Cl3 79.5(3) . .
O22' Cl3' O24 Cl3 -168.9(4) . .
O21' Cl3' O24 Cl3 -47.9(3) . .
Li3 Cl3' O24 Cl3 -83.9(3) 1_565 .
O23 Cl3' O24 Li3 156.09(19) . .
O22' Cl3' O24 Li3 -92.4(3) . .
O21' Cl3' O24 Li3 28.7(4) . .
Li3 Cl3' O24 Li3 -7.3(4) 1_565 .
O28 Li3 O24 Cl3 90.9(2) . .
O25 Li3 O24 Cl3 -20.9(2) . .
O22 Li3 O24 Cl3 -160.85(14) 1_545 .
O21' Li3 O24 Cl3 -124.9(2) 1_545 .
Cl3' Li3 O24 Cl3 -148.21(16) 1_545 .
O28 Li3 O24 Cl3' 64.6(3) . .
O25 Li3 O24 Cl3' -47.2(3) . .
O22 Li3 O24 Cl3' 172.8(2) 1_545 .
O21' Li3 O24 Cl3' -151.2(3) 1_545 .
Cl3' Li3 O24 Cl3' -174.5(3) 1_545 .
O28 Li3 O25 C13 -155.81(19) . .
O22 Li3 O25 C13 83.3(3) 1_545 .
O24 Li3 O25 C13 -39.2(3) . .
O21' Li3 O25 C13 70.5(3) 1_545 .
Cl3' Li3 O25 C13 67.8(3) 1_545 .
O25 Li3 O28 C16 -97.3(4) . .
O22 Li3 O28 C16 41.6(4) 1_545 .
O24 Li3 O28 C16 149.2(3) . .
O21' Li3 O28 C16 15.5(5) 1_545 .
Cl3' Li3 O28 C16 42.8(4) 1_545 .
Li3 O25 C13 O27 130.2(2) . .
Li3 O25 C13 O26 -49.6(3) . .
C15 O27 C13 O25 -173.44(15) . .
C15 O27 C13 O26 6.40(17) . .
C14 O26 C13 O25 -175.52(15) . .
C14 O26 C13 O27 4.64(18) . .
C13 O26 C14 C15 -12.94(17) . .
C13 O27 C15 C14 -13.98(16) . .
O26 C14 C15 O27 15.74(16) . .
Li3 O28 C16 O29 146.7(3) . .
Li3 O28 C16 O30 -33.4(4) . .
C17 O29 C16 O28 -172.38(13) . .
C17 O29 C16 O30 7.69(16) . .
C18 O30 C16 O28 -174.00(13) . .
C18 O30 C16 O29 5.94(16) . .
C16 O29 C17 C18 -17.04(14) . .
C16 O30 C18 C17 -16.03(14) . .
O29 C17 C18 O30 19.30(13) . .
